data_2222349
loop_
_publ_author_name
'Khoshtarkib, Zeinab'
'Ebadi, Amin'
'Alizadeh, Robabeh'
'Ahmadi, Roya'
'Amani, Vahid'

_publ_section_title
;
 Dichloridobis(phenanthridine-\k<i>N</i>)zinc(II)
;
_journal_coeditor_code HK2696
_journal_issue 7
_journal_name_full 'Acta Crystallographica Section E'
_journal_page_first m739
_journal_page_last m740
_journal_paper_doi 10.1107/S160053680901959X
_journal_volume 65
_journal_year 2009
_chemical_formula_iupac '[Zn Cl2 (C13 H9 N1)2]'
_chemical_formula_moiety 'C26 H18 Cl2 N2 Zn'
_chemical_formula_sum 'C26 H18 Cl2 N2 Zn'
_chemical_formula_weight 494.71
_chemical_name_systematic
;
Dichloridobis(phenanthridine-\k<i>N</i>)zinc(II)
;
_space_group_IT_number 14
_symmetry_cell_setting monoclinic
_symmetry_space_group_name_Hall '-P 2ybc'
_symmetry_space_group_name_H-M 'P 1 21/c 1'
_atom_sites_solution_hydrogens geom
_atom_sites_solution_primary direct
_atom_sites_solution_secondary difmap
_audit_creation_method SHELXL-97
_cell_angle_alpha 90.00
_cell_angle_beta 116.02(3)
_cell_angle_gamma 90.00
_cell_formula_units_Z 4
_cell_length_a 16.193(3)
_cell_length_b 10.101(2)
_cell_length_c 14.491(3)
_cell_measurement_reflns_used 1987
_cell_measurement_temperature 298(2)
_cell_measurement_theta_max 29.26
_cell_measurement_theta_min 2.45
_cell_volume 2130.0(9)
_computing_cell_refinement 'SAINT (Bruker, 1998)'
_computing_data_collection 'SMART (Bruker, 1998)'
_computing_data_reduction 'SAINT (Bruker, 1998)'
_computing_molecular_graphics 'ORTEP-3 for Windows (Farrugia, 1997)'
_computing_publication_material 'WinGX (Farrugia, 1999)'
_computing_structure_refinement 'SHELXTL (Sheldrick, 2008)'
_computing_structure_solution 'SHELXTL (Sheldrick, 2008)'
_diffrn_ambient_temperature 298(2)
_diffrn_measured_fraction_theta_full 0.987
_diffrn_measured_fraction_theta_max 0.987
_diffrn_measurement_device_type 'Bruker SMART CCD area-detector'
_diffrn_measurement_method '\f and \w'
_diffrn_radiation_monochromator graphite
_diffrn_radiation_source 'fine-focus sealed tube'
_diffrn_radiation_type MoK\a
_diffrn_radiation_wavelength 0.71073
_diffrn_reflns_av_R_equivalents 0.0411
_diffrn_reflns_av_sigmaI/netI 0.0299
_diffrn_reflns_limit_h_max 22
_diffrn_reflns_limit_h_min -22
_diffrn_reflns_limit_k_max 13
_diffrn_reflns_limit_k_min -13
_diffrn_reflns_limit_l_max 19
_diffrn_reflns_limit_l_min -19
_diffrn_reflns_number 16947
_diffrn_reflns_theta_full 29.26
_diffrn_reflns_theta_max 29.26
_diffrn_reflns_theta_min 2.45
_diffrn_standards_number 0
_exptl_absorpt_coefficient_mu 1.421
_exptl_absorpt_correction_T_max 0.740
_exptl_absorpt_correction_T_min 0.610
_exptl_absorpt_correction_type multi-scan
_exptl_absorpt_process_details '(SADABS; Bruker, 1998)'
_exptl_crystal_colour colorless
_exptl_crystal_density_diffrn 1.543
_exptl_crystal_density_method 'not measured'
_exptl_crystal_description prism
_exptl_crystal_F_000 1008
_exptl_crystal_size_max 0.45
_exptl_crystal_size_mid 0.30
_exptl_crystal_size_min 0.22
_refine_diff_density_max 0.276
_refine_diff_density_min -0.388
_refine_ls_extinction_method none
_refine_ls_goodness_of_fit_ref 1.087
_refine_ls_hydrogen_treatment constr
_refine_ls_matrix_type full
_refine_ls_number_parameters 280
_refine_ls_number_reflns 5732
_refine_ls_number_restraints 0
_refine_ls_restrained_S_all 1.087
_refine_ls_R_factor_all 0.0523
_refine_ls_R_factor_gt 0.0368
_refine_ls_shift/su_max 0.013
_refine_ls_shift/su_mean 0.002
_refine_ls_structure_factor_coef Fsqd
_refine_ls_weighting_details 'calc w=1/[\s^2^(Fo^2^)+(0.038P)^2^+0.5741P] where P=(Fo^2^+2Fc^2^)/3'
_refine_ls_weighting_scheme calc
_refine_ls_wR_factor_gt 0.0804
_refine_ls_wR_factor_ref 0.0864
_reflns_number_gt 4612
_reflns_number_total 5732
_reflns_threshold_expression I>2\s(I)
_cod_data_source_file hk2696.cif
_cod_data_source_block I
_cod_original_sg_symbol_H-M 'P 21/c'
_cod_database_code 2222349
_cod_database_fobs_code 2222349

loop_
_symmetry_equiv_pos_as_xyz
'x, y, z'
'-x, y+1/2, -z+1/2'
'-x, -y, -z'
'x, -y-1/2, z-1/2'

loop_
_atom_site_type_symbol
_atom_site_label
_atom_site_fract_x
_atom_site_fract_y
_atom_site_fract_z
_atom_site_U_iso_or_equiv
_atom_site_adp_type
_atom_site_calc_flag
_atom_site_refinement_flags
_atom_site_occupancy
_atom_site_disorder_assembly
_atom_site_disorder_group
Zn Zn1 0.259400(15) 0.26111(2) 0.120119(17) 0.03590(7) Uani d . 1 . .
Cl Cl1 0.25049(4) 0.47913(5) 0.09659(5) 0.05264(14) Uani d . 1 . .
Cl Cl2 0.27473(4) 0.19233(6) 0.27420(4) 0.05102(14) Uani d . 1 . .
N N1 0.37559(11) 0.19993(17) 0.10537(13) 0.0373(3) Uani d . 1 . .
N N2 0.14942(10) 0.17454(16) -0.00248(12) 0.0338(3) Uani d . 1 . .
C C1 0.42820(14) 0.2930(2) 0.09724(16) 0.0410(4) Uani d . 1 . .
H H1 0.4056 0.3791 0.0863 0.049 Uiso calc R 1 . .
C C2 0.51762(14) 0.2716(2) 0.10399(16) 0.0417(4) Uani d . 1 . .
C C3 0.57131(17) 0.3780(3) 0.09923(19) 0.0528(6) Uani d . 1 . .
H H3 0.5481 0.4637 0.0902 0.063 Uiso calc R 1 . .
C C4 0.65812(18) 0.3558(3) 0.1079(2) 0.0626(7) Uani d . 1 . .
H H4 0.6936 0.4260 0.1039 0.075 Uiso calc R 1 . .
C C5 0.69249(18) 0.2273(3) 0.1228(2) 0.0674(8) Uani d . 1 . .
H H5 0.7512 0.2124 0.1283 0.081 Uiso calc R 1 . .
C C6 0.64215(16) 0.1227(3) 0.1293(2) 0.0574(6) Uani d . 1 . .
H H6 0.6672 0.0380 0.1401 0.069 Uiso calc R 1 . .
C C7 0.55249(14) 0.1417(2) 0.11974(15) 0.0432(5) Uani d . 1 . .
C C8 0.49487(14) 0.0368(2) 0.12662(15) 0.0409(4) Uani d . 1 . .
C C9 0.52121(17) -0.0978(2) 0.13981(17) 0.0503(5) Uani d . 1 . .
H H9 0.5782 -0.1218 0.1441 0.060 Uiso calc R 1 . .
C C10 0.46418(19) -0.1931(2) 0.14633(18) 0.0548(6) Uani d . 1 . .
H H10 0.4828 -0.2812 0.1547 0.066 Uiso calc R 1 . .
C C11 0.37861(18) -0.1601(2) 0.14065(18) 0.0517(5) Uani d . 1 . .
H H11 0.3404 -0.2259 0.1453 0.062 Uiso calc R 1 . .
C C12 0.35073(16) -0.0305(2) 0.12812(16) 0.0448(5) Uani d . 1 . .
H H12 0.2939 -0.0084 0.1251 0.054 Uiso calc R 1 . .
C C13 0.40733(14) 0.0686(2) 0.11980(14) 0.0377(4) Uani d . 1 . .
C C14 0.16296(13) 0.12723(19) -0.07864(15) 0.0360(4) Uani d . 1 . .
H H14 0.2222 0.1316 -0.0736 0.043 Uiso calc R 1 . .
C C15 0.09352(13) 0.06958(18) -0.16859(14) 0.0348(4) Uani d . 1 . .
C C16 0.11488(16) 0.0160(2) -0.24580(16) 0.0417(4) Uani d . 1 . .
H H16 0.1747 0.0203 -0.2389 0.050 Uiso calc R 1 . .
C C17 0.04765(18) -0.0419(2) -0.33016(18) 0.0486(5) Uani d . 1 . .
H H17 0.0615 -0.0771 -0.3810 0.058 Uiso calc R 1 . .
C C18 -0.04216(17) -0.0482(2) -0.34024(18) 0.0510(5) Uani d . 1 . .
H H18 -0.0876 -0.0881 -0.3981 0.061 Uiso calc R 1 . .
C C19 -0.06479(15) 0.0033(2) -0.26642(17) 0.0454(5) Uani d . 1 . .
H H19 -0.1250 -0.0022 -0.2746 0.054 Uiso calc R 1 . .
C C20 0.00307(13) 0.06448(18) -0.17833(14) 0.0343(4) Uani d . 1 . .
C C21 -0.01463(13) 0.12123(18) -0.09734(15) 0.0343(4) Uani d . 1 . .
C C22 -0.10280(14) 0.1282(2) -0.10056(17) 0.0430(5) Uani d . 1 . .
H H22 -0.1531 0.0952 -0.1574 0.052 Uiso calc R 1 . .
C C23 -0.11556(15) 0.1830(2) -0.02101(19) 0.0481(5) Uani d . 1 . .
H H23 -0.1743 0.1872 -0.0247 0.058 Uiso calc R 1 . .
C C24 -0.04179(17) 0.2319(2) 0.06441(19) 0.0476(5) Uani d . 1 . .
H H24 -0.0510 0.2678 0.1183 0.057 Uiso calc R 1 . .
C C25 0.04526(15) 0.2277(2) 0.07015(17) 0.0417(4) Uani d . 1 . .
H H25 0.0947 0.2608 0.1279 0.050 Uiso calc R 1 . .
C C26 0.05989(12) 0.17376(18) -0.01046(14) 0.0328(4) Uani d . 1 . .

loop_
_atom_site_aniso_label
_atom_site_aniso_U_11
_atom_site_aniso_U_22
_atom_site_aniso_U_33
_atom_site_aniso_U_12
_atom_site_aniso_U_13
_atom_site_aniso_U_23
Zn1 0.02853(11) 0.03705(12) 0.03880(12) -0.00174(9) 0.01173(8) -0.00362(9)
Cl1 0.0510(3) 0.0376(3) 0.0687(4) 0.0014(2) 0.0258(3) -0.0007(2)
Cl2 0.0481(3) 0.0596(3) 0.0436(3) -0.0047(3) 0.0185(2) 0.0027(2)
N1 0.0312(8) 0.0388(8) 0.0385(8) 0.0034(7) 0.0120(7) -0.0012(7)
N2 0.0265(7) 0.0339(7) 0.0374(8) -0.0007(6) 0.0107(6) -0.0010(6)
C1 0.0341(10) 0.0424(10) 0.0442(11) 0.0019(8) 0.0149(8) -0.0014(8)
C2 0.0317(9) 0.0543(12) 0.0367(10) -0.0003(9) 0.0127(8) -0.0022(9)
C3 0.0439(12) 0.0640(15) 0.0506(13) -0.0062(11) 0.0207(10) -0.0017(11)
C4 0.0429(13) 0.087(2) 0.0608(15) -0.0129(13) 0.0250(12) -0.0031(14)
C5 0.0333(11) 0.104(2) 0.0666(16) 0.0047(14) 0.0232(11) -0.0006(15)
C6 0.0354(11) 0.0780(17) 0.0564(14) 0.0117(12) 0.0178(10) 0.0020(12)
C7 0.0311(9) 0.0620(13) 0.0325(10) 0.0082(9) 0.0103(8) -0.0010(9)
C8 0.0339(9) 0.0511(11) 0.0306(9) 0.0092(9) 0.0075(7) -0.0005(8)
C9 0.0453(12) 0.0557(13) 0.0419(11) 0.0201(11) 0.0116(10) 0.0029(10)
C10 0.0656(16) 0.0453(12) 0.0409(11) 0.0180(12) 0.0116(11) 0.0035(9)
C11 0.0556(14) 0.0425(11) 0.0462(12) -0.0001(10) 0.0123(10) 0.0037(9)
C12 0.0395(11) 0.0457(11) 0.0430(11) 0.0007(9) 0.0125(9) -0.0004(9)
C13 0.0329(9) 0.0412(10) 0.0317(9) 0.0044(8) 0.0074(7) -0.0023(8)
C14 0.0286(9) 0.0373(9) 0.0394(10) -0.0009(7) 0.0125(8) 0.0010(8)
C15 0.0346(9) 0.0313(9) 0.0351(9) -0.0016(7) 0.0121(8) 0.0008(7)
C16 0.0436(11) 0.0391(10) 0.0431(11) 0.0040(9) 0.0198(9) 0.0000(8)
C17 0.0593(14) 0.0412(11) 0.0448(12) -0.0011(10) 0.0223(11) -0.0077(9)
C18 0.0519(13) 0.0433(11) 0.0459(12) -0.0085(10) 0.0105(10) -0.0100(9)
C19 0.0383(10) 0.0408(10) 0.0488(12) -0.0094(9) 0.0116(9) -0.0039(9)
C20 0.0313(9) 0.0286(8) 0.0375(9) -0.0026(7) 0.0099(7) 0.0025(7)
C21 0.0306(9) 0.0295(8) 0.0405(10) -0.0020(7) 0.0133(8) 0.0036(7)
C22 0.0307(9) 0.0444(11) 0.0513(12) -0.0046(8) 0.0155(9) -0.0001(9)
C23 0.0359(10) 0.0465(11) 0.0676(15) 0.0004(9) 0.0278(10) 0.0024(10)
C24 0.0468(12) 0.0447(11) 0.0588(13) 0.0003(10) 0.0302(11) -0.0060(10)
C25 0.0378(10) 0.0409(10) 0.0455(11) -0.0024(8) 0.0175(9) -0.0062(8)
C26 0.0287(8) 0.0290(8) 0.0394(9) -0.0012(7) 0.0138(7) 0.0014(7)

loop_
_atom_type_symbol
_atom_type_description
_atom_type_scat_dispersion_real
_atom_type_scat_dispersion_imag
_atom_type_scat_source
C C 0.0033 0.0016 'International Tables Vol C Tables 4.2.6.8 and 6.1.1.4'
H H 0.0000 0.0000 'International Tables Vol C Tables 4.2.6.8 and 6.1.1.4'
N N 0.0061 0.0033 'International Tables Vol C Tables 4.2.6.8 and 6.1.1.4'
Cl Cl 0.1484 0.1585 'International Tables Vol C Tables 4.2.6.8 and 6.1.1.4'
Zn Zn 0.2839 1.4301 'International Tables Vol C Tables 4.2.6.8 and 6.1.1.4'

loop_
_geom_angle_atom_site_label_1
_geom_angle_atom_site_label_2
_geom_angle_atom_site_label_3
_geom_angle_site_symmetry_1
_geom_angle_site_symmetry_3
_geom_angle
_geom_angle_publ_flag
N2 Zn1 N1 . . 105.19(7) yes
N2 Zn1 Cl1 . . 108.18(5) yes
N1 Zn1 Cl1 . . 106.23(5) yes
N2 Zn1 Cl2 . . 113.54(5) yes
N1 Zn1 Cl2 . . 107.46(6) yes
Cl1 Zn1 Cl2 . . 115.49(3) yes
C1 N1 C13 . . 118.80(18) ?
C1 N1 Zn1 . . 116.76(14) ?
C13 N1 Zn1 . . 123.65(14) ?
C14 N2 C26 . . 118.60(16) ?
C14 N2 Zn1 . . 118.54(13) ?
C26 N2 Zn1 . . 122.69(13) ?
N1 C1 C2 . . 124.6(2) ?
N1 C1 H1 . . 117.7 ?
C2 C1 H1 . . 117.7 ?
C3 C2 C7 . . 120.6(2) ?
C3 C2 C1 . . 120.9(2) ?
C7 C2 C1 . . 118.4(2) ?
C4 C3 C2 . . 120.2(3) ?
C4 C3 H3 . . 119.9 ?
C2 C3 H3 . . 119.9 ?
C3 C4 C5 . . 119.3(3) ?
C3 C4 H4 . . 120.3 ?
C5 C4 H4 . . 120.3 ?
C6 C5 C4 . . 121.5(2) ?
C6 C5 H5 . . 119.2 ?
C4 C5 H5 . . 119.2 ?
C5 C6 C7 . . 120.6(3) ?
C5 C6 H6 . . 119.7 ?
C7 C6 H6 . . 119.7 ?
C2 C7 C6 . . 117.8(2) ?
C2 C7 C8 . . 118.03(19) ?
C6 C7 C8 . . 124.2(2) ?
C9 C8 C13 . . 117.5(2) ?
C9 C8 C7 . . 123.3(2) ?
C13 C8 C7 . . 119.14(19) ?
C10 C9 C8 . . 121.0(2) ?
C10 C9 H9 . . 119.5 ?
C8 C9 H9 . . 119.5 ?
C9 C10 C11 . . 120.9(2) ?
C9 C10 H10 . . 119.6 ?
C11 C10 H10 . . 119.6 ?
C12 C11 C10 . . 119.8(2) ?
C12 C11 H11 . . 120.1 ?
C10 C11 H11 . . 120.1 ?
C11 C12 C13 . . 120.3(2) ?
C11 C12 H12 . . 119.8 ?
C13 C12 H12 . . 119.8 ?
C12 C13 N1 . . 118.57(18) ?
C12 C13 C8 . . 120.43(19) ?
N1 C13 C8 . . 121.00(19) ?
N2 C14 C15 . . 124.52(18) ?
N2 C14 H14 . . 117.7 ?
C15 C14 H14 . . 117.7 ?
C20 C15 C16 . . 120.69(18) ?
C20 C15 C14 . . 118.46(18) ?
C16 C15 C14 . . 120.84(19) ?
C17 C16 C15 . . 119.8(2) ?
C17 C16 H16 . . 120.1 ?
C15 C16 H16 . . 120.1 ?
C16 C17 C18 . . 119.9(2) ?
C16 C17 H17 . . 120.0 ?
C18 C17 H17 . . 120.0 ?
C19 C18 C17 . . 121.4(2) ?
C19 C18 H18 . . 119.3 ?
C17 C18 H18 . . 119.3 ?
C18 C19 C20 . . 120.1(2) ?
C18 C19 H19 . . 119.9 ?
C20 C19 H19 . . 119.9 ?
C15 C20 C19 . . 118.01(19) ?
C15 C20 C21 . . 118.19(17) ?
C19 C20 C21 . . 123.80(18) ?
C22 C21 C26 . . 117.92(18) ?
C22 C21 C20 . . 123.54(18) ?
C26 C21 C20 . . 118.54(17) ?
C23 C22 C21 . . 121.0(2) ?
C23 C22 H22 . . 119.5 ?
C21 C22 H22 . . 119.5 ?
C22 C23 C24 . . 120.5(2) ?
C22 C23 H23 . . 119.8 ?
C24 C23 H23 . . 119.8 ?
C25 C24 C23 . . 120.2(2) ?
C25 C24 H24 . . 119.9 ?
C23 C24 H24 . . 119.9 ?
C24 C25 C26 . . 120.4(2) ?
C24 C25 H25 . . 119.8 ?
C26 C25 H25 . . 119.8 ?
C25 C26 N2 . . 118.43(17) ?
C25 C26 C21 . . 119.96(18) ?
N2 C26 C21 . . 121.61(17) ?

loop_
_geom_bond_atom_site_label_1
_geom_bond_atom_site_label_2
_geom_bond_site_symmetry_2
_geom_bond_distance
_geom_bond_publ_flag
Cl1 Zn1 . 2.2234(7) yes
Cl2 Zn1 . 2.2456(7) yes
N1 Zn1 . 2.0785(17) yes
N2 Zn1 . 2.0775(17) yes
C1 N1 . 1.308(3) ?
C1 C2 . 1.424(3) ?
C1 H1 . 0.9300 ?
C2 C3 . 1.402(3) ?
C2 C7 . 1.407(3) ?
C3 C4 . 1.374(4) ?
C3 H3 . 0.9300 ?
C4 C5 . 1.392(4) ?
C4 H4 . 0.9300 ?
C5 C6 . 1.363(4) ?
C5 H5 . 0.9300 ?
C6 C7 . 1.410(3) ?
C6 H6 . 0.9300 ?
C7 C8 . 1.444(3) ?
C8 C9 . 1.412(3) ?
C8 C13 . 1.414(3) ?
C9 C10 . 1.366(4) ?
C9 H9 . 0.9300 ?
C10 C11 . 1.392(4) ?
C10 H10 . 0.9300 ?
C11 C12 . 1.371(3) ?
C11 H11 . 0.9300 ?
C12 C13 . 1.398(3) ?
C12 H12 . 0.9300 ?
C13 N1 . 1.405(3) ?
C14 N2 . 1.306(2) ?
C14 C15 . 1.420(3) ?
C14 H14 . 0.9300 ?
C15 C20 . 1.410(3) ?
C15 C16 . 1.416(3) ?
C16 C17 . 1.361(3) ?
C16 H16 . 0.9300 ?
C17 C18 . 1.398(4) ?
C17 H17 . 0.9300 ?
C18 C19 . 1.376(3) ?
C18 H18 . 0.9300 ?
C19 C20 . 1.410(3) ?
C19 H19 . 0.9300 ?
C20 C21 . 1.443(3) ?
C21 C22 . 1.410(3) ?
C21 C26 . 1.411(3) ?
C22 C23 . 1.374(3) ?
C22 H22 . 0.9300 ?
C23 C24 . 1.380(3) ?
C23 H23 . 0.9300 ?
C24 C25 . 1.376(3) ?
C24 H24 . 0.9300 ?
C25 C26 . 1.400(3) ?
C25 H25 . 0.9300 ?
C26 N2 . 1.403(2) ?

loop_
_geom_hbond_atom_site_label_D
_geom_hbond_atom_site_label_H
_geom_hbond_atom_site_label_A
_geom_hbond_site_symmetry_A
_geom_hbond_distance_DH
_geom_hbond_distance_HA
_geom_hbond_distance_DA
_geom_hbond_angle_DHA
_geom_hbond_publ_flag
C1 H1 Cl1 . 0.93 2.77 3.434(3) 129 yes
C17 H17 Cg6 2_544 0.93 2.82 3.535(3) 134 yes
C24 H24 Cg5 4_555 0.93 2.81 3.508(3) 132 yes

loop_
_geom_torsion_atom_site_label_1
_geom_torsion_atom_site_label_2
_geom_torsion_atom_site_label_3
_geom_torsion_atom_site_label_4
_geom_torsion_site_symmetry_1
_geom_torsion_site_symmetry_2
_geom_torsion_site_symmetry_3
_geom_torsion_site_symmetry_4
_geom_torsion
_geom_torsion_publ_flag
N1 C1 C2 C3 . . . . -177.0(2) ?
N1 C1 C2 C7 . . . . 0.5(3) ?
C7 C2 C3 C4 . . . . 1.3(3) ?
C1 C2 C3 C4 . . . . 178.7(2) ?
C2 C3 C4 C5 . . . . -0.8(4) ?
C3 C4 C5 C6 . . . . -0.2(4) ?
C4 C5 C6 C7 . . . . 0.8(4) ?
C3 C2 C7 C6 . . . . -0.7(3) ?
C1 C2 C7 C6 . . . . -178.2(2) ?
C3 C2 C7 C8 . . . . 178.41(19) ?
C1 C2 C7 C8 . . . . 0.9(3) ?
C5 C6 C7 C2 . . . . -0.4(4) ?
C5 C6 C7 C8 . . . . -179.4(2) ?
C2 C7 C8 C9 . . . . 178.4(2) ?
C6 C7 C8 C9 . . . . -2.5(3) ?
C2 C7 C8 C13 . . . . -1.5(3) ?
C6 C7 C8 C13 . . . . 177.6(2) ?
C13 C8 C9 C10 . . . . -0.4(3) ?
C7 C8 C9 C10 . . . . 179.7(2) ?
C8 C9 C10 C11 . . . . -0.3(4) ?
C9 C10 C11 C12 . . . . 0.2(4) ?
C10 C11 C12 C13 . . . . 0.8(3) ?
C11 C12 C13 N1 . . . . 179.0(2) ?
C11 C12 C13 C8 . . . . -1.5(3) ?
C9 C8 C13 C12 . . . . 1.3(3) ?
C7 C8 C13 C12 . . . . -178.80(18) ?
C9 C8 C13 N1 . . . . -179.20(18) ?
C7 C8 C13 N1 . . . . 0.7(3) ?
N2 C14 C15 C20 . . . . 1.2(3) ?
N2 C14 C15 C16 . . . . -177.53(18) ?
C20 C15 C16 C17 . . . . -0.4(3) ?
C14 C15 C16 C17 . . . . 178.30(19) ?
C15 C16 C17 C18 . . . . 0.0(3) ?
C16 C17 C18 C19 . . . . 0.2(4) ?
C17 C18 C19 C20 . . . . 0.1(3) ?
C16 C15 C20 C19 . . . . 0.7(3) ?
C14 C15 C20 C19 . . . . -178.05(18) ?
C16 C15 C20 C21 . . . . -179.75(17) ?
C14 C15 C20 C21 . . . . 1.5(3) ?
C18 C19 C20 C15 . . . . -0.6(3) ?
C18 C19 C20 C21 . . . . 179.9(2) ?
C15 C20 C21 C22 . . . . 176.71(18) ?
C19 C20 C21 C22 . . . . -3.7(3) ?
C15 C20 C21 C26 . . . . -2.7(3) ?
C19 C20 C21 C26 . . . . 176.82(19) ?
C26 C21 C22 C23 . . . . -0.8(3) ?
C20 C21 C22 C23 . . . . 179.8(2) ?
C21 C22 C23 C24 . . . . -0.4(3) ?
C22 C23 C24 C25 . . . . 0.8(4) ?
C23 C24 C25 C26 . . . . 0.0(3) ?
C24 C25 C26 N2 . . . . 178.40(19) ?
C24 C25 C26 C21 . . . . -1.2(3) ?
C22 C21 C26 C25 . . . . 1.5(3) ?
C20 C21 C26 C25 . . . . -179.01(17) ?
C22 C21 C26 N2 . . . . -178.02(17) ?
C20 C21 C26 N2 . . . . 1.4(3) ?
C2 C1 N1 C13 . . . . -1.3(3) ?
C2 C1 N1 Zn1 . . . . 168.86(16) ?
C12 C13 N1 C1 . . . . -179.80(18) ?
C8 C13 N1 C1 . . . . 0.7(3) ?
C12 C13 N1 Zn1 . . . . 10.7(2) ?
C8 C13 N1 Zn1 . . . . -168.77(14) ?
C15 C14 N2 C26 . . . . -2.6(3) ?
C15 C14 N2 Zn1 . . . . -177.82(14) ?
C25 C26 N2 C14 . . . . -178.37(18) ?
C21 C26 N2 C14 . . . . 1.2(3) ?
C25 C26 N2 Zn1 . . . . -3.3(2) ?
C21 C26 N2 Zn1 . . . . 176.23(13) ?
C14 N2 Zn1 N1 . . . . -15.81(16) ?
C26 N2 Zn1 N1 . . . . 169.13(14) ?
C14 N2 Zn1 Cl1 . . . . 97.39(14) ?
C26 N2 Zn1 Cl1 . . . . -77.67(14) ?
C14 N2 Zn1 Cl2 . . . . -133.03(13) ?
C26 N2 Zn1 Cl2 . . . . 51.91(15) ?
C1 N1 Zn1 N2 . . . . 121.89(15) ?
C13 N1 Zn1 N2 . . . . -68.46(16) ?
C1 N1 Zn1 Cl1 . . . . 7.32(16) ?
C13 N1 Zn1 Cl1 . . . . 176.97(14) ?
C1 N1 Zn1 Cl2 . . . . -116.83(14) ?
C13 N1 Zn1 Cl2 . . . . 52.82(15) ?
